data_7125657
loop_
_publ_author_name
'Xu, Ming'
'Wang, Ting'
'Li, Fengyan'
'Xu, Wenjuan'
'Zheng, Yue'
'Xu, Lin'

_publ_section_title
;
 Water-soluble titanium-polyoxomolybdate with external \m<sub>3</sub>
 bridging oxygen coordination on a lacunary Keggin structure.
;
_journal_issue 7
_journal_name_full 'Chemical communications (Cambridge, England)'
_journal_page_first 1097
_journal_page_last 1100
_journal_paper_doi 10.1039/c9cc07767g
_journal_volume 56
_journal_year 2020
_chemical_formula_moiety 'K10 Mo18 O86 P2 Ti2, 8(O)'
_chemical_formula_sum 'K10 Mo18 O94 P2 Ti2'
_chemical_formula_weight 3779.66
_space_group_crystal_system triclinic
_space_group_IT_number 2
_space_group_name_Hall '-P 1'
_space_group_name_H-M_alt 'P -1'
_atom_sites_solution_primary direct
_audit_creation_date 2019-01-25
_audit_creation_method
;
Olex2 1.2
(compiled 2018.04.03 svn.r3497 for OlexSys, GUI svn.r5486)
;
_audit_update_record
;
2019-01-25 deposited with the CCDC.	2019-12-16 downloaded from the CCDC.
;
_cell_angle_alpha 103.174(3)
_cell_angle_beta 110.846(3)
_cell_angle_gamma 94.834(3)
_cell_formula_units_Z 1
_cell_length_a 12.3750(4)
_cell_length_b 13.5901(5)
_cell_length_c 16.7251(7)
_cell_measurement_temperature 298.15
_cell_volume 2516.86(18)
_computing_molecular_graphics 'Olex2 (Dolomanov et al., 2009)'
_computing_publication_material 'Olex2 (Dolomanov et al., 2009)'
_computing_structure_refinement 'XL (Sheldrick, 2008)'
_computing_structure_solution 'XS (Sheldrick, 2008)'
_diffrn_ambient_temperature 298.15
_diffrn_measured_fraction_theta_full 0.991
_diffrn_measured_fraction_theta_max 0.829
_diffrn_measurement_device_type 'multiwire proportional'
_diffrn_measurement_method 'phi and omega scans'
_diffrn_radiation_monochromator graphite
_diffrn_radiation_type MoK\a
_diffrn_radiation_wavelength 0.71073
_diffrn_reflns_av_R_equivalents 0.0310
_diffrn_reflns_av_unetI/netI 0.0607
_diffrn_reflns_Laue_measured_fraction_full 0.991
_diffrn_reflns_Laue_measured_fraction_max 0.829
_diffrn_reflns_limit_h_max 16
_diffrn_reflns_limit_h_min -16
_diffrn_reflns_limit_k_max 18
_diffrn_reflns_limit_k_min -16
_diffrn_reflns_limit_l_max 19
_diffrn_reflns_limit_l_min -22
_diffrn_reflns_number 19093
_diffrn_reflns_point_group_measured_fraction_full 0.991
_diffrn_reflns_point_group_measured_fraction_max 0.829
_diffrn_reflns_theta_full 25.242
_diffrn_reflns_theta_max 29.373
_diffrn_reflns_theta_min 3.488
_exptl_absorpt_coefficient_mu 2.864
_exptl_absorpt_correction_T_max 0.651
_exptl_absorpt_correction_T_min 0.428
_exptl_absorpt_correction_type multi-scan
_exptl_crystal_colour 'clear light colourless'
_exptl_crystal_colour_lustre clear
_exptl_crystal_colour_modifier light
_exptl_crystal_colour_primary colourless
_exptl_crystal_density_diffrn 2.494
_exptl_crystal_description block
_exptl_crystal_F_000 1772
_exptl_crystal_size_max 0.32
_exptl_crystal_size_mid 0.25
_exptl_crystal_size_min 0.15
_refine_diff_density_max 3.540
_refine_diff_density_min -1.884
_refine_diff_density_rms 0.268
_refine_ls_extinction_method none
_refine_ls_goodness_of_fit_ref 1.055
_refine_ls_hydrogen_treatment undef
_refine_ls_matrix_type full
_refine_ls_number_parameters 553
_refine_ls_number_reflns 11486
_refine_ls_number_restraints 0
_refine_ls_restrained_S_all 1.055
_refine_ls_R_factor_all 0.0871
_refine_ls_R_factor_gt 0.0659
_refine_ls_shift/su_max 0.000
_refine_ls_shift/su_mean 0.000
_refine_ls_structure_factor_coef Fsqd
_refine_ls_weighting_details 'w=1/[\s^2^(Fo^2^)+(0.1223P)^2^+18.9277P] where P=(Fo^2^+2Fc^2^)/3'
_refine_ls_weighting_scheme calc
_refine_ls_wR_factor_gt 0.2011
_refine_ls_wR_factor_ref 0.2260
_reflns_Friedel_coverage 0.000
_reflns_number_gt 8761
_reflns_number_total 11486
_reflns_threshold_expression 'I > 2\s(I)'
_cod_data_source_file c9cc07767g2.cif
_cod_data_source_block 190124-4
_cod_depositor_comments 'Adding full bibliography for 7125657--7125710.cif.'
_cod_original_cell_volume 2516.86(17)
_cod_database_code 7125657
_shelx_shelxl_version_number 2014/7
_shelx_space_group_comment
;
The symmetry employed for this shelxl refinement is uniquely defined
by the following loop, which should always be used as a source of
symmetry information in preference to the above space-group names.
They are only intended as comments.
;
_shelx_estimated_absorpt_t_max 0.673
_shelx_estimated_absorpt_t_min 0.461
_olex2_refinement_description
;
;
_olex2_submission_special_instructions 'No special instructions were received'

loop_
_space_group_symop_operation_xyz
'x, y, z'
'-x, -y, -z'

loop_
_atom_site_label
_atom_site_type_symbol
_atom_site_fract_x
_atom_site_fract_y
_atom_site_fract_z
_atom_site_U_iso_or_equiv
_atom_site_adp_type
_atom_site_occupancy
_atom_site_site_symmetry_order
_atom_site_calc_flag
Mo3 Mo 0.28178(7) 0.34449(6) 0.03908(5) 0.02690(19) Uani 1 1 d
Mo1 Mo 0.04188(6) 0.23868(6) 0.09075(5) 0.02590(19) Uani 1 1 d
Mo2 Mo 0.27919(7) 0.12217(6) 0.10000(5) 0.02839(19) Uani 1 1 d
Mo8 Mo 0.32349(7) 0.60061(6) 0.21913(6) 0.0321(2) Uani 1 1 d
Mo9 Mo 0.09841(8) 0.49929(6) 0.26986(6) 0.0320(2) Uani 1 1 d
Mo7 Mo 0.57563(7) 0.46423(7) 0.23766(6) 0.0340(2) Uani 1 1 d
Mo6 Mo 0.57499(7) 0.23962(7) 0.28795(6) 0.0372(2) Uani 1 1 d
Mo5 Mo 0.32749(8) 0.12736(7) 0.33662(6) 0.0362(2) Uani 1 1 d
Mo4 Mo 0.10910(8) 0.25595(7) 0.33682(6) 0.0352(2) Uani 1 1 d
P1 P 0.32203(19) 0.35390(17) 0.26229(14) 0.0227(4) Uani 1 1 d
O33 O 0.1476(6) 0.5695(5) 0.1887(4) 0.0322(14) Uani 1 1 d
O4 O 0.0981(5) 0.3204(5) 0.0131(4) 0.0276(13) Uani 1 1 d
O13 O 0.2546(5) 0.4746(5) 0.1024(4) 0.0276(13) Uani 1 1 d
O2 O 0.1007(6) 0.1300(5) 0.0459(4) 0.0307(14) Uani 1 1 d
O30 O 0.4653(6) 0.5569(5) 0.2325(5) 0.0374(16) Uani 1 1 d
O11 O 0.4320(5) 0.3829(5) 0.1073(4) 0.0326(14) Uani 1 1 d
O5 O 0.0523(5) 0.3859(5) 0.1476(4) 0.0261(12) Uani 1 1 d
O2AA O 0.0471(6) 0.2112(5) 0.1899(4) 0.0323(14) Uani 1 1 d
O22 O 0.2552(6) 0.0922(5) 0.1908(4) 0.0320(14) Uani 1 1 d
O3 O 0.2553(5) 0.2920(4) 0.1616(4) 0.0243(12) Uani 1 1 d
O17 O 0.0878(7) 0.3873(6) 0.3153(5) 0.0398(16) Uani 1 1 d
O27 O 0.4330(6) 0.1715(5) 0.1538(4) 0.0337(14) Uani 1 1 d
O20 O 0.3236(7) -0.0015(6) 0.3274(5) 0.0472(19) Uani 1 1 d
O6 O -0.1036(6) 0.2070(6) 0.0217(5) 0.0395(16) Uani 1 1 d
O9 O 0.2704(6) 0.2049(5) 0.0096(4) 0.0337(14) Uani 1 1 d
O29 O 0.6634(7) 0.5192(7) 0.3471(5) 0.052(2) Uani 1 1 d
O32 O 0.3571(7) 0.6761(6) 0.3239(6) 0.052(2) Uani 1 1 d
O19 O 0.3871(8) 0.1813(7) 0.4488(5) 0.057(2) Uani 1 1 d
O18 O -0.0285(7) 0.2090(7) 0.3288(6) 0.052(2) Uani 1 1 d
O37 O 0.4540(5) 0.3659(5) 0.2836(4) 0.0305(14) Uani 1 1 d
O36 O 0.2859(5) 0.4591(5) 0.2779(4) 0.0292(13) Uani 1 1 d
O31 O 0.3218(7) 0.6884(6) 0.1610(6) 0.0488(19) Uani 1 1 d
O26 O 0.6175(6) 0.3310(6) 0.2264(5) 0.0423(17) Uani 1 1 d
O10 O 0.2700(7) 0.0051(5) 0.0311(5) 0.0436(18) Uani 1 1 d
O15 O 0.1656(7) 0.1294(6) 0.3202(5) 0.0422(17) Uani 1 1 d
O21 O 0.4652(6) 0.1658(6) 0.3161(5) 0.0419(17) Uani 1 1 d
O25 O 0.6630(7) 0.3112(7) 0.3930(6) 0.055(2) Uani 1 1 d
O23 O 0.2897(6) 0.2925(5) 0.3198(4) 0.0314(14) Uani 1 1 d
O34 O 0.1796(7) 0.5924(6) 0.3663(5) 0.0497(19) Uani 1 1 d
O35 O -0.0399(7) 0.5287(6) 0.2423(5) 0.0464(18) Uani 1 1 d
O14 O 0.1875(8) 0.3049(7) 0.4487(5) 0.051(2) Uani 1 1 d
O28 O 0.6518(6) 0.5116(6) 0.1840(5) 0.0478(19) Uani 1 1 d
O12 O 0.2687(7) 0.3701(6) -0.0587(5) 0.0414(17) Uani 1 1 d
O24 O 0.6540(7) 0.1480(7) 0.2635(6) 0.056(2) Uani 1 1 d
Ti1 Ti 0.08632(14) 0.45653(13) 0.06938(11) 0.0289(4) Uani 1 1 d
O0AA O 0.0783(6) 0.5334(7) -0.0163(5) 0.0478(19) Uani 1 1 d
K1 K -0.2434(3) 0.1259(2) -0.1503(2) 0.0733(10) Uani 1 1 d
K0AA K 0.6752(4) 0.4994(3) 0.5106(3) 0.0878(11) Uani 1 1 d
K1AA K 0.1996(4) -0.1080(4) -0.1445(3) 0.0951(13) Uani 1 1 d
K2AA K -0.1588(6) 0.6898(6) 0.2437(4) 0.151(2) Uani 1 1 d
K3AA K 0.2456(7) 0.5967(6) -0.0583(6) 0.163(3) Uani 1 1 d
O1 O -0.0098(10) 0.0287(8) -0.1367(6) 0.079(3) Uani 1 1 d
O1AA O 0.1865(10) 0.6890(10) -0.1912(9) 0.093(4) Uani 1 1 d
O3AA O 0.0528(12) 0.7506(9) 0.1711(7) 0.095(4) Uani 1 1 d
O4AA O 0.5155(13) 0.1180(9) 0.5979(10) 0.141(7) Uani 1 1 d
O5AA O 0.5175(15) 0.6119(8) 0.4669(7) 0.140(8) Uani 1 1 d
O6AA O -0.0503(14) 0.0743(10) -0.2953(8) 0.104(4) Uani 1 1 d
O8AA O 0.8849(14) 0.2542(18) 0.4719(12) 0.156(8) Uani 1 1 d
O0BA O 0.3410(17) 0.2571(13) 0.6147(11) 0.144(6) Uani 1 1 d
O1BA O -0.4901(16) 0.0637(13) -0.2247(17) 0.172(9) Uani 1 1 d
O3BA O 0.565(2) 0.196(2) 0.0375(16) 0.197(9) Uiso 1 1 d
O9AA O -0.1096(17) 0.6367(16) 0.3960(13) 0.153(7) Uiso 1 1 d
O7AA O 0.5238(14) 0.4549(12) -0.0140(11) 0.122(5) Uiso 1 1 d

loop_
_atom_site_aniso_label
_atom_site_aniso_U_11
_atom_site_aniso_U_22
_atom_site_aniso_U_33
_atom_site_aniso_U_23
_atom_site_aniso_U_13
_atom_site_aniso_U_12
Mo3 0.0270(4) 0.0290(4) 0.0240(4) 0.0092(3) 0.0080(3) 0.0055(3)
Mo1 0.0237(4) 0.0259(4) 0.0235(4) 0.0076(3) 0.0039(3) 0.0022(3)
Mo2 0.0315(4) 0.0229(4) 0.0269(4) 0.0053(3) 0.0074(3) 0.0067(3)
Mo8 0.0305(4) 0.0223(4) 0.0379(5) 0.0061(3) 0.0083(3) 0.0040(3)
Mo9 0.0380(4) 0.0297(4) 0.0307(4) 0.0086(3) 0.0145(3) 0.0116(3)
Mo7 0.0233(4) 0.0346(4) 0.0392(5) 0.0105(4) 0.0067(3) 0.0025(3)
Mo6 0.0280(4) 0.0381(5) 0.0402(5) 0.0143(4) 0.0038(3) 0.0109(4)
Mo5 0.0415(5) 0.0339(4) 0.0307(4) 0.0164(4) 0.0056(4) 0.0098(4)
Mo4 0.0417(5) 0.0389(5) 0.0300(4) 0.0153(4) 0.0160(4) 0.0089(4)
P1 0.0232(10) 0.0209(10) 0.0210(10) 0.0060(8) 0.0047(8) 0.0042(8)
O33 0.033(3) 0.031(3) 0.035(4) 0.014(3) 0.011(3) 0.011(3)
O4 0.025(3) 0.033(3) 0.023(3) 0.012(3) 0.004(2) 0.006(3)
O13 0.027(3) 0.028(3) 0.027(3) 0.009(3) 0.008(2) 0.006(2)
O2 0.033(3) 0.021(3) 0.032(3) 0.006(3) 0.007(3) 0.003(3)
O30 0.028(3) 0.028(3) 0.050(4) 0.009(3) 0.011(3) -0.001(3)
O11 0.022(3) 0.036(4) 0.036(4) 0.009(3) 0.007(3) 0.005(3)
O5 0.028(3) 0.026(3) 0.022(3) 0.008(2) 0.006(2) 0.008(2)
O2AA 0.039(3) 0.028(3) 0.028(3) 0.010(3) 0.010(3) 0.003(3)
O22 0.035(3) 0.024(3) 0.035(4) 0.011(3) 0.009(3) 0.007(3)
O3 0.027(3) 0.023(3) 0.019(3) 0.006(2) 0.004(2) 0.004(2)
O17 0.059(4) 0.039(4) 0.033(4) 0.016(3) 0.026(3) 0.016(3)
O27 0.032(3) 0.034(4) 0.031(4) 0.009(3) 0.008(3) 0.004(3)
O20 0.058(5) 0.034(4) 0.053(5) 0.025(3) 0.016(4) 0.011(4)
O6 0.027(3) 0.040(4) 0.043(4) 0.010(3) 0.005(3) 0.004(3)
O9 0.036(3) 0.035(4) 0.024(3) 0.006(3) 0.006(3) 0.005(3)
O29 0.041(4) 0.058(5) 0.040(4) 0.009(4) 0.001(3) 0.002(4)
O32 0.055(5) 0.036(4) 0.054(5) -0.002(4) 0.019(4) 0.001(4)
O19 0.070(6) 0.064(6) 0.033(4) 0.023(4) 0.008(4) 0.018(5)
O18 0.053(5) 0.058(5) 0.062(5) 0.034(4) 0.031(4) 0.005(4)
O37 0.026(3) 0.030(3) 0.029(3) 0.009(3) 0.003(2) 0.005(3)
O36 0.032(3) 0.024(3) 0.028(3) 0.009(2) 0.007(3) 0.004(3)
O31 0.049(4) 0.030(4) 0.072(6) 0.020(4) 0.025(4) 0.008(3)
O26 0.035(4) 0.037(4) 0.057(5) 0.014(3) 0.018(3) 0.011(3)
O10 0.058(5) 0.028(4) 0.040(4) -0.001(3) 0.019(4) 0.011(3)
O15 0.046(4) 0.041(4) 0.038(4) 0.014(3) 0.013(3) 0.008(3)
O21 0.035(4) 0.049(4) 0.041(4) 0.024(3) 0.009(3) 0.005(3)
O25 0.045(4) 0.057(5) 0.045(5) 0.012(4) -0.001(4) 0.008(4)
O23 0.035(3) 0.031(3) 0.027(3) 0.011(3) 0.009(3) 0.011(3)
O34 0.062(5) 0.047(5) 0.036(4) 0.003(3) 0.020(4) 0.009(4)
O35 0.044(4) 0.049(5) 0.054(5) 0.019(4) 0.022(4) 0.020(4)
O14 0.065(5) 0.058(5) 0.031(4) 0.016(4) 0.017(4) 0.010(4)
O28 0.036(4) 0.057(5) 0.057(5) 0.024(4) 0.021(4) 0.005(4)
O12 0.048(4) 0.049(4) 0.029(4) 0.016(3) 0.015(3) 0.008(3)
O24 0.039(4) 0.059(5) 0.067(6) 0.022(4) 0.011(4) 0.026(4)
Ti1 0.0265(8) 0.0324(8) 0.0274(8) 0.0145(7) 0.0055(6) 0.0081(7)
O0AA 0.037(4) 0.059(5) 0.055(5) 0.038(4) 0.011(3) 0.020(4)
K1 0.097(2) 0.0353(13) 0.0528(17) 0.0082(12) -0.0080(16) 0.0080(15)
K0AA 0.105(3) 0.076(2) 0.061(2) 0.0146(18) 0.0105(19) 0.011(2)
K1AA 0.081(2) 0.106(3) 0.077(3) -0.006(2) 0.029(2) -0.001(2)
K2AA 0.148(5) 0.165(6) 0.122(5) 0.030(4) 0.035(4) 0.034(5)
K3AA 0.160(6) 0.179(7) 0.184(7) 0.063(6) 0.096(5) 0.047(5)
O1 0.108(8) 0.062(6) 0.045(5) 0.008(4) 0.018(5) -0.027(6)
O1AA 0.068(7) 0.095(9) 0.141(11) 0.040(8) 0.062(7) 0.032(6)
O3AA 0.136(10) 0.066(7) 0.048(6) -0.002(5) 0.003(6) 0.041(7)
O4AA 0.130(11) 0.054(7) 0.144(12) 0.052(8) -0.069(9) 0.000(7)
O5AA 0.227(18) 0.044(6) 0.055(7) 0.008(5) -0.049(9) 0.010(8)
O6AA 0.151(12) 0.084(9) 0.078(8) 0.021(7) 0.052(8) 0.004(8)
O8AA 0.108(12) 0.26(2) 0.131(14) 0.103(15) 0.050(10) 0.039(13)
O0BA 0.193(18) 0.114(13) 0.102(12) 0.026(10) 0.027(11) 0.049(12)
O1BA 0.122(13) 0.092(12) 0.31(3) 0.030(14) 0.102(16) 0.020(10)

loop_
_atom_type_symbol
_atom_type_description
_atom_type_scat_dispersion_real
_atom_type_scat_dispersion_imag
_atom_type_scat_source
K K 0.2009 0.2494 'International Tables Vol C Tables 4.2.6.8 and 6.1.1.4'
Mo Mo -1.6832 0.6857 'International Tables Vol C Tables 4.2.6.8 and 6.1.1.4'
O O 0.0106 0.0060 'International Tables Vol C Tables 4.2.6.8 and 6.1.1.4'
P P 0.1023 0.0942 'International Tables Vol C Tables 4.2.6.8 and 6.1.1.4'
Ti Ti 0.2776 0.4457 'International Tables Vol C Tables 4.2.6.8 and 6.1.1.4'

loop_
_geom_angle_atom_site_label_1
_geom_angle_atom_site_label_2
_geom_angle_atom_site_label_3
_geom_angle
_geom_angle_site_symmetry_1
_geom_angle_site_symmetry_3
O4 Mo3 O3 71.7(2) . .
O4 Mo3 Ti1 37.73(17) . .
O4 Mo3 K3AA 89.5(2) . .
O13 Mo3 O4 74.6(2) . .
O13 Mo3 O3 80.8(2) . .
O13 Mo3 Ti1 37.13(17) . .
O13 Mo3 K3AA 56.5(2) . .
O11 Mo3 O4 154.7(3) . .
O11 Mo3 O13 88.4(3) . .
O11 Mo3 O3 87.3(3) . .
O11 Mo3 O9 100.3(3) . .
O11 Mo3 Ti1 124.3(2) . .
O11 Mo3 K3AA 96.8(3) . .
O3 Mo3 Ti1 75.88(15) . .
O3 Mo3 K3AA 136.87(18) . .
O9 Mo3 O4 87.9(3) . .
O9 Mo3 O13 153.4(3) . .
O9 Mo3 O3 74.6(2) . .
O9 Mo3 Ti1 124.2(2) . .
O9 Mo3 K3AA 144.9(2) . .
O12 Mo3 O4 96.4(3) . .
O12 Mo3 O13 100.1(3) . .
O12 Mo3 O11 105.2(3) . .
O12 Mo3 O3 167.5(3) . .
O12 Mo3 O9 101.7(3) . .
O12 Mo3 Ti1 97.3(3) . .
O12 Mo3 K3AA 43.9(3) . .
Ti1 Mo3 K3AA 66.44(10) . .
O4 Mo1 O3 71.6(2) . .
O4 Mo1 Ti1 37.81(17) . .
O4 Mo1 K1AA 151.50(17) . 2
O2 Mo1 O4 88.0(3) . .
O2 Mo1 O5 153.2(3) . .
O2 Mo1 O3 74.8(2) . .
O2 Mo1 Ti1 124.4(2) . .
O2 Mo1 K1AA 102.6(2) . 2
O5 Mo1 O4 74.6(2) . .
O5 Mo1 O3 80.3(2) . .
O5 Mo1 Ti1 37.13(18) . .
O5 Mo1 K1AA 102.29(19) . 2
O2AA Mo1 O4 155.1(3) . .
O2AA Mo1 O2 99.5(3) . .
O2AA Mo1 O5 89.0(3) . .
O2AA Mo1 O3 87.5(3) . .
O2AA Mo1 Ti1 125.1(2) . .
O2AA Mo1 K1AA 49.6(2) . 2
O3 Mo1 Ti1 75.85(14) . .
O3 Mo1 K1AA 136.60(16) . 2
O6 Mo1 O4 96.6(3) . .
O6 Mo1 O2 102.0(3) . .
O6 Mo1 O5 100.2(3) . .
O6 Mo1 O2AA 104.8(3) . .
O6 Mo1 O3 167.6(3) . .
O6 Mo1 Ti1 97.0(3) . .
O6 Mo1 K1AA 55.6(3) . 2
Ti1 Mo1 K1AA 130.67(9) . 2
O2 Mo2 O3 71.8(2) . .
O2 Mo2 K1 97.20(18) . 2
O22 Mo2 O2 87.8(3) . .
O22 Mo2 O3 85.6(3) . .
O22 Mo2 O27 98.6(3) . .
O22 Mo2 O9 155.8(3) . .
O22 Mo2 K1 49.3(2) . 2
O3 Mo2 K1 134.52(15) . 2
O27 Mo2 O2 156.0(3) . .
O27 Mo2 O3 85.6(3) . .
O27 Mo2 O9 88.9(3) . .
O27 Mo2 K1 104.5(2) . 2
O9 Mo2 O2 76.8(3) . .
O9 Mo2 O3 71.9(2) . .
O9 Mo2 K1 150.21(19) . 2
O10 Mo2 O2 96.7(3) . .
O10 Mo2 O22 103.9(3) . .
O10 Mo2 O3 165.0(3) . .
O10 Mo2 O27 104.1(3) . .
O10 Mo2 O9 96.5(3) . .
O10 Mo2 K1 54.8(3) . 2
O33 Mo8 O13 74.2(2) . .
O33 Mo8 O36 72.3(2) . .
O33 Mo8 Ti1 38.72(19) . .
O13 Mo8 O36 78.1(2) . .
O13 Mo8 Ti1 35.74(16) . .
O30 Mo8 O33 150.6(3) . .
O30 Mo8 O13 84.1(3) . .
O30 Mo8 O36 84.1(3) . .
O30 Mo8 Ti1 118.6(2) . .
O32 Mo8 O33 95.1(3) . .
O32 Mo8 O13 162.2(3) . .
O32 Mo8 O30 100.3(4) . .
O32 Mo8 O36 85.2(3) . .
O32 Mo8 O31 102.4(4) . .
O32 Mo8 Ti1 133.2(3) . .
O36 Mo8 Ti1 74.63(15) . .
O31 Mo8 O33 97.6(3) . .
O31 Mo8 O13 93.2(3) . .
O31 Mo8 O30 103.3(4) . .
O31 Mo8 O36 168.1(3) . .
O31 Mo8 Ti1 93.5(3) . .
O33 Mo9 O5 73.7(2) . .
O33 Mo9 O36 72.9(2) . .
O33 Mo9 Ti1 38.63(19) . .
O33 Mo9 K0AA 119.1(2) . 2_666
O5 Mo9 O36 78.3(2) . .
O5 Mo9 Ti1 35.25(17) . .
O5 Mo9 K0AA 126.41(18) . 2_666
O17 Mo9 O33 150.9(3) . .
O17 Mo9 O5 84.3(3) . .
O17 Mo9 O36 84.3(3) . .
O17 Mo9 Ti1 118.4(2) . .
O17 Mo9 K0AA 60.4(2) . 2_666
O36 Mo9 Ti1 74.93(15) . .
O36 Mo9 K0AA 60.52(17) . 2_666
O34 Mo9 O33 95.6(3) . .
O34 Mo9 O5 161.2(3) . .
O34 Mo9 O17 99.9(4) . .
O34 Mo9 O36 83.9(3) . .
O34 Mo9 O35 103.3(4) . .
O34 Mo9 Ti1 133.3(3) . .
O34 Mo9 K0AA 45.5(3) . 2_666
O35 Mo9 O33 96.9(3) . .
O35 Mo9 O5 93.4(3) . .
O35 Mo9 O17 103.3(4) . .
O35 Mo9 O36 168.2(3) . .
O35 Mo9 Ti1 93.5(3) . .
O35 Mo9 K0AA 131.0(3) . 2_666
Ti1 Mo9 K0AA 135.45(8) . 2_666
O30 Mo7 O11 79.6(3) . .
O30 Mo7 O37 85.1(3) . .
O11 Mo7 O37 79.2(2) . .
O29 Mo7 O30 95.5(4) . .
O29 Mo7 O11 167.1(3) . .
O29 Mo7 O37 88.6(3) . .
O29 Mo7 O26 98.5(4) . .
O26 Mo7 O30 153.3(3) . .
O26 Mo7 O11 81.8(3) . .
O26 Mo7 O37 72.7(3) . .
O28 Mo7 O30 99.9(4) . .
O28 Mo7 O11 89.8(3) . .
O28 Mo7 O29 102.8(4) . .
O28 Mo7 O37 167.0(3) . .
O28 Mo7 O26 99.0(4) . .
O27 Mo6 O37 79.4(2) . .
O26 Mo6 O27 81.2(3) . .
O26 Mo6 O37 72.3(3) . .
O21 Mo6 O27 78.9(3) . .
O21 Mo6 O37 85.3(3) . .
O21 Mo6 O26 152.5(3) . .
O25 Mo6 O27 166.9(4) . .
O25 Mo6 O37 87.6(3) . .
O25 Mo6 O26 96.7(4) . .
O25 Mo6 O21 98.3(4) . .
O25 Mo6 O24 103.8(4) . .
O24 Mo6 O27 89.3(3) . .
O24 Mo6 O37 165.4(3) . .
O24 Mo6 O26 96.9(4) . .
O24 Mo6 O21 101.8(4) . .
O22 Mo5 O23 80.1(2) . .
O22 Mo5 K1 47.38(17) . 2
O20 Mo5 O22 89.4(3) . .
O20 Mo5 O15 97.4(4) . .
O20 Mo5 O21 102.7(4) . .
O20 Mo5 O23 166.4(3) . .
O20 Mo5 K1 42.0(3) . 2
O19 Mo5 O22 167.7(3) . .
O19 Mo5 O20 102.8(4) . .
O19 Mo5 O15 97.1(4) . .
O19 Mo5 O21 96.3(4) . .
O19 Mo5 O23 88.1(3) . .
O19 Mo5 K1 144.7(3) . 2
O15 Mo5 O22 82.8(3) . .
O15 Mo5 O23 72.9(3) . .
O15 Mo5 K1 92.0(2) . 2
O21 Mo5 O22 79.1(3) . .
O21 Mo5 O15 152.6(3) . .
O21 Mo5 O23 83.8(3) . .
O21 Mo5 K1 90.8(3) . 2
O23 Mo5 K1 127.10(16) . 2
O2AA Mo4 O23 79.7(2) . .
O2AA Mo4 K0AA 124.27(18) . 2_666
O2AA Mo4 K1AA 47.83(18) . 2
O17 Mo4 O2AA 80.2(3) . .
O17 Mo4 O23 83.9(3) . .
O17 Mo4 K0AA 58.7(2) . 2_666
O17 Mo4 K1AA 94.0(2) . 2
O18 Mo4 O2AA 90.1(3) . .
O18 Mo4 O17 101.0(4) . .
O18 Mo4 O15 98.7(4) . .
O18 Mo4 O23 167.8(3) . .
O18 Mo4 K0AA 130.5(3) . 2_666
O18 Mo4 K1AA 42.4(3) . 2
O15 Mo4 O2AA 81.1(3) . .
O15 Mo4 O17 152.8(3) . .
O15 Mo4 O23 73.4(3) . .
O15 Mo4 K0AA 119.1(2) . 2_666
O15 Mo4 K1AA 87.9(2) . 2
O23 Mo4 K0AA 61.48(17) . 2_666
O23 Mo4 K1AA 126.67(17) . 2
O14 Mo4 O2AA 165.8(3) . .
O14 Mo4 O17 94.9(4) . .
O14 Mo4 O18 103.9(4) . .
O14 Mo4 O15 98.5(4) . .
O14 Mo4 O23 86.6(3) . .
O14 Mo4 K0AA 43.8(3) . 2_666
O14 Mo4 K1AA 146.3(3) . 2
K0AA Mo4 K1AA 152.00(10) 2_666 2
O3 P1 K0AA 151.6(2) . 2_666
O37 P1 O3 108.1(3) . .
O37 P1 O23 110.0(4) . .
O37 P1 K0AA 100.3(3) . 2_666
O36 P1 O3 109.4(3) . .
O36 P1 O37 110.5(4) . .
O36 P1 O23 110.4(4) . .
O36 P1 K0AA 57.7(3) . 2_666
O23 P1 O3 108.5(3) . .
O23 P1 K0AA 61.2(3) . 2_666
Mo8 O33 Mo9 115.6(3) . .
Mo8 O33 Ti1 103.2(3) . .
Mo9 O33 Ti1 102.9(3) . .
Mo3 O4 Mo1 117.0(3) . .
Ti1 O4 Mo3 99.3(3) . .
Ti1 O4 Mo1 99.0(3) . .
Mo3 O13 Mo8 145.6(3) . .
Ti1 O13 Mo3 105.0(3) . .
Ti1 O13 Mo8 104.3(3) . .
Mo1 O2 Mo2 121.7(3) . .
Mo8 O30 Mo7 158.8(4) . .
Mo3 O11 Mo7 150.7(4) . .
Mo1 O5 Mo9 145.1(3) . .
Ti1 O5 Mo1 104.5(3) . .
Ti1 O5 Mo9 105.5(3) . .
Mo1 O2AA Mo4 150.4(4) . .
Mo1 O2AA K1AA 103.8(3) . 2
Mo4 O2AA K1AA 99.0(2) . 2
Mo2 O22 Mo5 143.3(3) . .
Mo2 O22 K1 102.7(3) . 2
Mo5 O22 K1 98.3(2) . 2
Mo3 O3 Mo1 96.8(2) . .
Mo2 O3 Mo3 89.7(2) . .
Mo2 O3 Mo1 90.20(19) . .
P1 O3 Mo3 123.8(3) . .
P1 O3 Mo1 123.4(3) . .
P1 O3 Mo2 123.6(3) . .
Mo9 O17 Mo4 159.2(4) . .
Mo9 O17 K0AA 89.6(3) . 2_666
Mo4 O17 K0AA 91.0(3) . 2_666
Mo2 O27 Mo6 141.9(4) . .
Mo5 O20 K1 113.9(4) . 2
Mo1 O6 K1 140.9(4) . .
Mo1 O6 K1AA 98.2(3) . 2
Mo1 O6 K3AA 111.2(3) . 2_565
K1 O6 K1AA 110.5(2) . 2
K1 O6 K3AA 96.0(3) . 2_565
K1AA O6 K3AA 88.4(2) 2 2_565
Mo3 O9 Mo2 122.1(3) . .
Mo7 O29 K0AA 137.4(4) . .
Mo4 O18 K1AA 114.7(4) . 2
Mo7 O37 Mo6 90.0(2) . .
P1 O37 Mo7 131.0(4) . .
P1 O37 Mo6 129.7(4) . .
Mo8 O36 K0AA 120.8(2) . 2_666
Mo9 O36 Mo8 91.5(2) . .
Mo9 O36 K0AA 80.35(19) . 2_666
P1 O36 Mo8 128.4(4) . .
P1 O36 Mo9 128.8(3) . .
P1 O36 K0AA 99.3(3) . 2_666
Mo8 O31 K1 138.8(4) . 2_565
Mo8 O31 K3AA 116.8(4) . .
K1 O31 K3AA 94.6(3) 2_565 .
Mo7 O26 Mo6 121.0(4) . .
Mo2 O10 K1 97.9(3) . 2
Mo2 O10 K1AA 144.7(4) . .
K1AA O10 K1 112.5(3) . 2
Mo4 O15 Mo5 121.1(4) . .
Mo6 O21 Mo5 161.0(5) . .
Mo6 O25 K0AA 137.9(4) . .
Mo5 O23 K0AA 124.8(2) . 2_666
Mo4 O23 Mo5 89.0(2) . .
Mo4 O23 K0AA 80.49(19) . 2_666
P1 O23 Mo5 129.6(4) . .
P1 O23 Mo4 130.5(4) . .
P1 O23 K0AA 95.4(3) . 2_666
Mo9 O34 K0AA 108.9(4) . 2_666
Mo9 O35 K2AA 143.0(4) . .
Mo9 O35 K3AA 120.1(4) . 2_565
K2AA O35 K3AA 89.0(3) . 2_565
Mo4 O14 K0AA 111.5(4) . 2_666
Mo7 O28 K2AA 131.7(4) . 1_655
Mo7 O28 K3AA 130.5(4) . 2_665
K2AA O28 K3AA 89.1(3) 1_655 2_665
Mo3 O12 K2AA 147.5(4) . 2_565
Mo3 O12 K3AA 113.7(4) . .
K2AA O12 K3AA 89.6(3) 2_565 .
Mo6 O24 K1AA 135.8(5) . 2_655
Mo3 Ti1 Mo8 76.63(4) . .
Mo3 Ti1 Mo9 113.39(5) . .
Mo3 Ti1 K3AA 68.94(12) . .
Mo1 Ti1 Mo3 72.30(4) . .
Mo1 Ti1 Mo8 114.10(5) . .
Mo1 Ti1 Mo9 76.54(4) . .
Mo1 Ti1 K3AA 137.36(13) . .
Mo8 Ti1 Mo9 65.10(4) . .
Mo8 Ti1 K3AA 73.35(13) . .
Mo9 Ti1 K3AA 135.70(13) . .
O33 Ti1 Mo3 112.54(19) . .
O33 Ti1 Mo1 112.88(19) . .
O33 Ti1 Mo8 38.12(18) . .
O33 Ti1 Mo9 38.43(18) . .
O33 Ti1 Ti1 106.6(2) . 2_565
O33 Ti1 K3AA 98.0(2) . .
O4 Ti1 Mo3 43.01(18) . .
O4 Ti1 Mo1 43.16(18) . .
O4 Ti1 Mo8 116.98(19) . .
O4 Ti1 Mo9 116.80(19) . .
O4 Ti1 O33 143.8(3) . .
O4 Ti1 O13 80.6(3) . .
O4 Ti1 O5 81.2(3) . .
O4 Ti1 Ti1 109.6(2) . 2_565
O4 Ti1 O0AA 105.8(3) . 2_565
O4 Ti1 O0AA 105.0(3) . .
O4 Ti1 K3AA 94.9(2) . .
O13 Ti1 Mo3 37.84(19) . .
O13 Ti1 Mo1 99.1(2) . .
O13 Ti1 Mo8 39.95(19) . .
O13 Ti1 Mo9 95.30(19) . .
O13 Ti1 O33 77.8(3) . .
O13 Ti1 Ti1 125.8(2) . 2_565
O13 Ti1 O0AA 88.4(3) . .
O13 Ti1 O0AA 163.0(3) . 2_565
O13 Ti1 K3AA 58.4(2) . .
O5 Ti1 Mo3 99.07(19) . .
O5 Ti1 Mo1 38.39(18) . .
O5 Ti1 Mo8 95.20(18) . .
O5 Ti1 Mo9 39.30(18) . .
O5 Ti1 O33 77.5(3) . .
O5 Ti1 O13 106.4(3) . .
O5 Ti1 Ti1 127.5(2) . 2_565
O5 Ti1 O0AA 164.8(3) . .
O5 Ti1 O0AA 90.2(3) . 2_565
O5 Ti1 K3AA 164.8(2) . .
Ti1 Ti1 Mo3 124.24(9) 2_565 .
Ti1 Ti1 Mo1 125.12(8) 2_565 .
Ti1 Ti1 Mo8 120.53(8) 2_565 .
Ti1 Ti1 Mo9 121.98(9) 2_565 .
Ti1 Ti1 K3AA 67.65(13) 2_565 .
O0AA Ti1 Mo3 144.2(3) 2_565 .
O0AA Ti1 Mo3 94.7(2) . .
O0AA Ti1 Mo1 144.1(3) . .
O0AA Ti1 Mo1 96.0(2) 2_565 .
O0AA Ti1 Mo8 137.2(3) 2_565 .
O0AA Ti1 Mo8 94.1(2) . .
O0AA Ti1 Mo9 95.6(3) 2_565 .
O0AA Ti1 Mo9 138.1(3) . .
O0AA Ti1 O33 103.0(3) . .
O0AA Ti1 O33 103.2(3) 2_565 .
O0AA Ti1 Ti1 37.4(2) 2_565 2_565
O0AA Ti1 Ti1 37.5(2) . 2_565
O0AA Ti1 O0AA 74.8(4) . 2_565
O0AA Ti1 K3AA 30.2(2) . .
O0AA Ti1 K3AA 105.0(3) 2_565 .
Ti1 O0AA Ti1 105.2(4) . 2_565
Ti1 O0AA K3AA 127.3(4) 2_565 .
Ti1 O0AA K3AA 127.4(4) . .
Mo2 K1 Mo5 59.96(5) 2 2
Mo2 K1 K1AA 58.41(8) 2 2
Mo2 K1 K3AA 115.27(14) 2 2_565
Mo5 K1 K1AA 118.34(9) 2 2
Mo5 K1 K3AA 164.81(15) 2 2_565
O22 K1 Mo2 27.99(14) 2 2
O22 K1 Mo5 34.33(14) 2 2
O22 K1 O10 55.20(19) 2 2
O22 K1 K1AA 85.37(16) 2 2
O22 K1 K3AA 143.2(2) 2 2_565
O22 K1 O1 59.5(2) 2 .
O22 K1 O3AA 117.5(3) 2 2_565
O20 K1 Mo2 83.48(16) 2 2
O20 K1 Mo5 24.06(15) 2 2
O20 K1 O22 58.4(2) 2 2
O20 K1 O10 109.3(2) 2 2
O20 K1 K1AA 141.25(18) 2 2
O20 K1 K3AA 152.1(2) 2 2_565
O20 K1 O1 81.7(3) 2 .
O20 K1 O3AA 92.1(3) 2 2_565
O6 K1 Mo2 87.64(18) . 2
O6 K1 Mo5 140.26(19) . 2
O6 K1 O22 107.8(2) . 2
O6 K1 O20 159.3(3) . 2
O6 K1 O31 91.5(3) . 2_565
O6 K1 O10 66.3(2) . 2
O6 K1 K1AA 38.18(17) . 2
O6 K1 K3AA 47.9(2) . 2_565
O6 K1 O1 77.8(2) . .
O6 K1 O3AA 80.9(3) . 2_565
O6 K1 O1BA 127.8(6) . .
O31 K1 Mo2 148.2(2) 2_565 2
O31 K1 Mo5 128.2(2) 2_565 2
O31 K1 O22 157.4(2) 2_565 2
O31 K1 O20 105.8(3) 2_565 2
O31 K1 O10 127.3(3) 2_565 2
O31 K1 K1AA 104.0(2) 2_565 2
O31 K1 K3AA 47.4(2) 2_565 2_565
O31 K1 O1 138.9(3) 2_565 .
O31 K1 O3AA 76.4(3) 2_565 2_565
O31 K1 O1BA 77.7(4) 2_565 .
O10 K1 Mo2 27.30(13) 2 2
O10 K1 Mo5 86.66(14) 2 2
O10 K1 K1AA 31.92(14) 2 2
O10 K1 K3AA 88.01(18) 2 2_565
O10 K1 O1 84.6(2) 2 .
K3AA K1 K1AA 58.48(13) 2_565 2
O1 K1 Mo2 71.73(18) . 2
O1 K1 Mo5 70.86(18) . 2
O1 K1 K1AA 91.79(19) . 2
O1 K1 K3AA 122.8(2) . 2_565
O3AA K1 Mo2 134.5(3) 2_565 2
O3AA K1 Mo5 104.8(2) 2_565 2
O3AA K1 O10 138.2(3) 2_565 2
O3AA K1 K1AA 118.8(2) 2_565 2
O3AA K1 K3AA 88.6(2) 2_565 2_565
O3AA K1 O1 62.8(3) 2_565 .
O1BA K1 Mo2 77.9(4) . 2
O1BA K1 Mo5 70.8(4) . 2
O1BA K1 O22 81.1(4) . 2
O1BA K1 O20 68.4(5) . 2
O1BA K1 O10 80.3(5) . 2
O1BA K1 K1AA 94.8(5) . 2
O1BA K1 K3AA 94.3(4) . 2_565
O1BA K1 O1 139.3(4) . .
O1BA K1 O3AA 141.5(6) . 2_565
Mo9 K0AA Mo4 59.14(6) 2_666 2_666
Mo9 K0AA P1 55.81(6) 2_666 2_666
Mo4 K0AA P1 55.62(6) 2_666 2_666
O17 K0AA Mo9 29.92(13) 2_666 2_666
O17 K0AA Mo4 30.31(13) 2_666 2_666
O17 K0AA P1 55.60(14) 2_666 2_666
O17 K0AA O36 52.24(17) 2_666 2_666
O17 K0AA O23 51.57(18) 2_666 2_666
O29 K0AA Mo9 139.1(2) . 2_666
O29 K0AA Mo4 100.1(2) . 2_666
O29 K0AA P1 143.8(2) . 2_666
O29 K0AA O17 118.1(3) . 2_666
O29 K0AA O36 165.0(3) . 2_666
O29 K0AA O25 67.5(3) . .
O29 K0AA O23 121.3(3) . 2_666
O29 K0AA O34 133.3(3) . 2_666
O29 K0AA O14 75.9(3) . 2_666
O29 K0AA O5AA 122.6(3) . 2_666
O36 K0AA Mo9 39.13(12) 2_666 2_666
O36 K0AA Mo4 65.93(12) 2_666 2_666
O36 K0AA P1 23.02(12) 2_666 2_666
O36 K0AA O23 44.18(16) 2_666 2_666
O25 K0AA Mo9 105.4(2) . 2_666
O25 K0AA Mo4 141.3(2) . 2_666
O25 K0AA P1 148.4(2) . 2_666
O25 K0AA O17 122.2(3) . 2_666
O25 K0AA O36 126.6(3) . 2_666
O25 K0AA O23 170.3(3) . 2_666
O25 K0AA O34 80.9(3) . 2_666
O25 K0AA O14 130.8(3) . 2_666
O25 K0AA O5AA 84.0(3) . 2_666
O23 K0AA Mo9 65.57(13) 2_666 2_666
O23 K0AA Mo4 38.03(12) 2_666 2_666
O23 K0AA P1 23.41(12) 2_666 2_666
O34 K0AA Mo9 25.60(16) 2_666 2_666
O34 K0AA Mo4 83.25(19) 2_666 2_666
O34 K0AA P1 75.12(18) 2_666 2_666
O34 K0AA O17 53.0(2) 2_666 2_666
O34 K0AA O36 53.5(2) 2_666 2_666
O34 K0AA O23 89.7(2) 2_666 2_666
O34 K0AA O14 103.2(3) 2_666 2_666
O34 K0AA O5AA 85.2(3) 2_666 2_666
O14 K0AA Mo9 81.58(19) 2_666 2_666
O14 K0AA Mo4 24.69(15) 2_666 2_666
O14 K0AA P1 75.48(18) 2_666 2_666
O14 K0AA O17 51.7(2) 2_666 2_666
O14 K0AA O36 89.7(2) 2_666 2_666
O14 K0AA O23 53.5(2) 2_666 2_666
O14 K0AA O5AA 144.8(4) 2_666 2_666
O5AA K0AA Mo9 95.1(2) 2_666 2_666
O5AA K0AA Mo9 132.1(3) . 2_666
O5AA K0AA Mo4 88.0(3) . 2_666
O5AA K0AA Mo4 129.5(3) 2_666 2_666
O5AA K0AA P1 73.9(3) 2_666 2_666
O5AA K0AA P1 77.3(3) . 2_666
O5AA K0AA O17 119.2(3) 2_666 2_666
O5AA K0AA O17 115.3(3) . 2_666
O5AA K0AA O29 75.2(4) . .
O5AA K0AA O36 98.0(4) . 2_666
O5AA K0AA O36 67.8(3) 2_666 2_666
O5AA K0AA O25 120.9(3) . .
O5AA K0AA O23 93.1(3) 2_666 2_666
O5AA K0AA O23 67.3(3) . 2_666
O5AA K0AA O34 151.2(4) . 2_666
O5AA K0AA O14 77.4(4) . 2_666
O5AA K0AA O5AA 79.3(4) . 2_666
Mo1 K1AA Mo4 58.79(6) 2 2
Mo1 K1AA K1 55.83(8) 2 2
Mo1 K1AA K3AA 60.76(11) 2 1_545
Mo4 K1AA K1 114.55(11) 2 2
Mo4 K1AA K3AA 88.78(14) 2 1_545
O2AA K1AA Mo1 26.55(13) 2 2
O2AA K1AA Mo4 33.12(13) 2 2
O2AA K1AA O6 52.67(19) 2 2
O2AA K1AA O24 126.5(2) 2 2_655
O2AA K1AA K1 82.14(16) 2 2
O2AA K1AA K3AA 76.02(19) 2 1_545
O2AA K1AA O1 58.8(2) 2 .
O2AA K1AA O3BA 123.2(5) 2 2_655
O6 K1AA Mo1 26.25(12) 2 2
O6 K1AA Mo4 83.74(15) 2 2
O6 K1AA K1 31.29(13) 2 2
O6 K1AA K3AA 47.48(17) 2 1_545
O6 K1AA O1 79.9(2) 2 .
O6 K1AA O3BA 80.3(5) 2 2_655
O18 K1AA Mo1 81.08(16) 2 2
O18 K1AA Mo4 22.94(14) 2 2
O18 K1AA O2AA 56.0(2) 2 2
O18 K1AA O6 104.7(2) 2 2
O18 K1AA O24 73.5(2) 2 2_655
O18 K1AA K1 136.03(19) 2 2
O18 K1AA K3AA 96.1(2) 2 1_545
O18 K1AA O1 83.2(3) 2 .
O18 K1AA O3BA 125.2(5) 2 2_655
O10 K1AA Mo1 81.62(19) . 2
O10 K1AA Mo4 134.6(2) . 2
O10 K1AA O2AA 103.4(2) . 2
O10 K1AA O6 63.3(2) . 2
O10 K1AA O18 155.5(3) . 2
O10 K1AA O24 129.6(3) . 2_655
O10 K1AA K1 35.54(18) . 2
O10 K1AA K3AA 90.4(2) . 1_545
O10 K1AA O1 73.9(2) . .
O10 K1AA O3BA 75.8(5) . 2_655
O24 K1AA Mo1 142.5(2) 2_655 2
O24 K1AA Mo4 95.68(18) 2_655 2
O24 K1AA O6 142.2(3) 2_655 2
O24 K1AA K1 136.3(2) 2_655 2
O24 K1AA K3AA 94.7(2) 2_655 1_545
O24 K1AA O1 135.4(3) 2_655 .
O24 K1AA O3BA 71.6(5) 2_655 2_655
K3AA K1AA K1 57.42(12) 1_545 2
O1 K1AA Mo1 65.55(18) . 2
O1 K1AA Mo4 70.12(17) . 2
O1 K1AA K1 86.13(19) . 2
O1 K1AA K3AA 125.6(2) . 1_545
O1AA K1AA Mo1 70.3(2) 1_545 2
O1AA K1AA Mo4 67.2(3) 1_545 2
O1AA K1AA O2AA 71.0(3) 1_545 2
O1AA K1AA O6 70.4(3) 1_545 2
O1AA K1AA O18 67.1(4) 1_545 2
O1AA K1AA O10 122.1(4) 1_545 .
O1AA K1AA O24 74.6(3) 1_545 2_655
O1AA K1AA K1 88.4(3) 1_545 2
O1AA K1AA K3AA 31.8(3) 1_545 1_545
O1AA K1AA O1 129.8(3) 1_545 .
O1AA K1AA O3BA 63.7(5) 1_545 2_655
O3BA K1AA Mo1 103.2(5) 2_655 2
O3BA K1AA Mo4 130.9(5) 2_655 2
O3BA K1AA K1 64.8(4) 2_655 2
O3BA K1AA K3AA 47.5(5) 2_655 1_545
O3BA K1AA O1 148.9(5) 2_655 .
O35 K2AA O28 77.5(3) . 1_455
O35 K2AA O12 91.8(3) . 2_565
O35 K2AA K3AA 49.9(2) . 2_565
O35 K2AA O3AA 74.2(3) . .
O28 K2AA K3AA 46.1(2) 1_455 2_565
O28 K2AA O3AA 133.3(3) 1_455 .
O12 K2AA O28 69.6(3) 2_565 1_455
O12 K2AA K3AA 48.4(2) 2_565 2_565
O12 K2AA O3AA 74.9(3) 2_565 .
O3AA K2AA K3AA 87.5(2) . 2_565
O9AA K2AA O35 69.6(5) . .
O9AA K2AA O28 80.2(5) . 1_455
O9AA K2AA O12 147.5(6) . 2_565
O9AA K2AA K3AA 101.4(5) . 2_565
O9AA K2AA O3AA 121.8(5) . .
O6 K3AA Mo3 131.2(2) 2_565 .
O6 K3AA Ti1 59.19(16) 2_565 2_565
O6 K3AA Ti1 87.56(19) 2_565 .
O6 K3AA O3BA 76.8(5) 2_565 2_665
O31 K3AA Mo3 74.7(2) . .
O31 K3AA O6 71.6(2) . 2_565
O31 K3AA Ti1 59.70(17) . .
O31 K3AA Ti1 85.3(2) . 2_565
O31 K3AA O3BA 85.4(5) . 2_665
O35 K3AA Mo3 93.4(2) 2_565 .
O35 K3AA O6 94.8(3) 2_565 2_565
O35 K3AA O31 145.3(3) 2_565 .
O35 K3AA Ti1 88.8(2) 2_565 .
O35 K3AA Ti1 60.87(19) 2_565 2_565
O35 K3AA O3BA 123.2(5) 2_565 2_665
O28 K3AA Mo3 84.8(2) 2_665 .
O28 K3AA O6 142.7(3) 2_665 2_565
O28 K3AA O31 138.4(3) 2_665 .
O28 K3AA O35 70.1(3) 2_665 2_565
O28 K3AA O12 64.6(3) 2_665 .
O28 K3AA Ti1 124.5(3) 2_665 .
O28 K3AA Ti1 128.8(3) 2_665 2_565
O28 K3AA O3BA 83.5(5) 2_665 2_665
O12 K3AA Mo3 22.30(14) . .
O12 K3AA O6 147.6(3) . 2_565
O12 K3AA O31 96.5(3) . .
O12 K3AA O35 78.0(3) . 2_565
O12 K3AA Ti1 60.99(18) . .
O12 K3AA Ti1 90.5(2) . 2_565
O12 K3AA O3BA 133.6(5) . 2_665
Ti1 K3AA Mo3 84.08(14) 2_565 .
Ti1 K3AA Mo3 44.62(9) . .
Ti1 K3AA Ti1 44.85(9) . 2_565
O0AA K3AA Mo3 64.3(2) . .
O0AA K3AA O6 71.8(3) . 2_565
O0AA K3AA O31 70.7(3) . .
O0AA K3AA O35 74.8(3) . 2_565
O0AA K3AA O28 131.2(4) . 2_665
O0AA K3AA O12 75.8(3) . .
O0AA K3AA Ti1 22.47(18) . 2_565
O0AA K3AA Ti1 22.42(18) . .
O0AA K3AA O1AA 116.2(4) . .
O0AA K3AA O3BA 145.1(6) . 2_665
O0AA K3AA O7AA 121.3(5) . 2_665
O1AA K3AA Mo3 153.3(4) . .
O1AA K3AA O6 67.0(3) . 2_565
O1AA K3AA O31 131.8(4) . .
O1AA K3AA O35 62.9(4) . 2_565
O1AA K3AA O28 75.8(3) . 2_665
O1AA K3AA O12 131.7(4) . .
O1AA K3AA Ti1 138.5(3) . .
O1AA K3AA Ti1 93.7(3) . 2_565
O1AA K3AA O3BA 62.3(5) . 2_665
O1AA K3AA O7AA 121.9(5) . 2_665
O3BA K3AA Mo3 134.1(5) 2_665 .
O3BA K3AA Ti1 144.9(5) 2_665 .
O3BA K3AA Ti1 135.7(5) 2_665 2_565
O7AA K3AA Mo3 60.5(4) 2_665 .
O7AA K3AA O6 139.2(4) 2_665 2_565
O7AA K3AA O31 77.3(4) 2_665 .
O7AA K3AA O35 125.4(4) 2_665 2_565
O7AA K3AA O28 61.1(4) 2_665 2_665
O7AA K3AA O12 60.4(4) 2_665 .
O7AA K3AA Ti1 143.4(4) 2_665 2_565
O7AA K3AA Ti1 99.0(4) 2_665 .
O7AA K3AA O3BA 75.2(6) 2_665 2_665
K1 O1 K1AA 170.4(3) . .
K1AA O1AA K3AA 117.0(5) 1_565 .
K1 O3AA K2AA 159.8(4) 2_565 .
K0AA O5AA K0AA 100.7(4) . 2_666
K1AA O3BA K3AA 86.3(6) 2_655 2_665
O7AA O7AA K3AA 131.4(15) 2_665 2_665

loop_
_geom_bond_atom_site_label_1
_geom_bond_atom_site_label_2
_geom_bond_distance
_geom_bond_site_symmetry_2
Mo3 O4 2.138(6) .
Mo3 O13 1.965(6) .
Mo3 O11 1.757(6) .
Mo3 O3 2.434(6) .
Mo3 O9 1.828(7) .
Mo3 O12 1.704(7) .
Mo3 Ti1 3.0931(19) .
Mo3 K3AA 4.109(8) .
Mo1 O4 2.140(6) .
Mo1 O2 1.827(6) .
Mo1 O5 1.981(6) .
Mo1 O2AA 1.761(6) .
Mo1 O3 2.442(6) .
Mo1 O6 1.709(6) .
Mo1 Ti1 3.0893(18) .
Mo1 K1AA 3.826(4) 2
Mo2 O2 2.090(6) .
Mo2 O22 1.772(7) .
Mo2 O3 2.393(6) .
Mo2 O27 1.782(6) .
Mo2 O9 2.059(7) .
Mo2 O10 1.706(7) .
Mo2 K1 3.685(3) 2
Mo8 O33 2.033(6) .
Mo8 O13 2.125(6) .
Mo8 O30 1.854(7) .
Mo8 O32 1.698(8) .
Mo8 O36 2.433(6) .
Mo8 O31 1.699(8) .
Mo8 Ti1 3.2071(18) .
Mo9 O33 2.051(7) .
Mo9 O5 2.113(6) .
Mo9 O17 1.865(7) .
Mo9 O36 2.393(6) .
Mo9 O34 1.707(8) .
Mo9 O35 1.714(7) .
Mo9 Ti1 3.2161(19) .
Mo9 K0AA 3.738(4) 2_666
Mo7 O30 1.927(7) .
Mo7 O11 2.223(6) .
Mo7 O29 1.707(8) .
Mo7 O37 2.365(7) .
Mo7 O26 1.912(7) .
Mo7 O28 1.694(7) .
Mo6 O27 2.225(6) .
Mo6 O37 2.367(6) .
Mo6 O26 1.933(8) .
Mo6 O21 1.875(7) .
Mo6 O25 1.702(8) .
Mo6 O24 1.713(8) .
Mo5 O22 2.196(7) .
Mo5 O20 1.718(7) .
Mo5 O19 1.702(8) .
Mo5 O15 1.926(8) .
Mo5 O21 1.908(7) .
Mo5 O23 2.388(7) .
Mo5 K1 3.853(3) 2
Mo4 O2AA 2.213(6) .
Mo4 O17 1.921(7) .
Mo4 O18 1.715(8) .
Mo4 O15 1.910(8) .
Mo4 O23 2.378(7) .
Mo4 O14 1.709(8) .
Mo4 K0AA 3.806(4) 2_666
Mo4 K1AA 3.999(4) 2
P1 O3 1.572(6) .
P1 O37 1.529(6) .
P1 O36 1.527(7) .
P1 O23 1.538(7) .
P1 K0AA 3.854(5) 2_666
O33 Ti1 2.060(7) .
O4 Ti1 1.918(7) .
O13 Ti1 1.933(6) .
O5 Ti1 1.926(6) .
O2AA K1AA 3.001(8) 2
O22 K1 2.865(7) 2
O17 K0AA 3.252(9) 2_666
O20 K1 2.822(9) 2
O6 K1 2.679(8) .
O6 K1AA 3.188(9) 2
O6 K3AA 3.375(11) 2_565
O29 K0AA 2.762(9) .
O18 K1AA 2.967(10) 2
O36 K0AA 3.301(7) 2_666
O31 K1 2.799(8) 2_565
O31 K3AA 3.339(12) .
O10 K1 3.040(9) 2
O10 K1AA 2.765(8) .
O25 K0AA 2.804(10) .
O23 K0AA 3.391(8) 2_666
O34 K0AA 2.818(10) 2_666
O35 K2AA 2.740(11) .
O35 K3AA 3.188(12) 2_565
O14 K0AA 2.832(9) 2_666
O28 K2AA 2.938(11) 1_655
O28 K3AA 3.001(11) 2_665
O12 K2AA 2.785(10) 2_565
O12 K3AA 3.116(12) .
O24 K1AA 3.126(10) 2_655
Ti1 Ti1 3.081(3) 2_565
Ti1 O0AA 1.942(7) 2_565
Ti1 O0AA 1.937(8) .
Ti1 K3AA 4.036(7) .
O0AA Ti1 1.942(7) 2_565
O0AA K3AA 2.556(10) .
K1 Mo2 3.685(3) 2
K1 Mo5 3.853(3) 2
K1 O22 2.865(7) 2
K1 O20 2.822(9) 2
K1 O31 2.799(8) 2_565
K1 O10 3.040(9) 2
K1 K1AA 4.830(6) 2
K1 K3AA 4.524(9) 2_565
K1 O1 3.236(14) .
K1 O3AA 2.947(16) 2_565
K1 O1BA 2.822(18) .
K0AA Mo9 3.738(4) 2_666
K0AA Mo4 3.806(4) 2_666
K0AA P1 3.854(5) 2_666
K0AA O17 3.252(9) 2_666
K0AA O36 3.301(7) 2_666
K0AA O23 3.391(8) 2_666
K0AA O34 2.818(10) 2_666
K0AA O14 2.832(9) 2_666
K0AA O5AA 2.90(2) 2_666
K0AA O5AA 2.584(16) .
K1AA Mo1 3.826(4) 2
K1AA Mo4 3.999(4) 2
K1AA O2AA 3.001(8) 2
K1AA O6 3.188(9) 2
K1AA O18 2.967(10) 2
K1AA O24 3.126(10) 2_655
K1AA K1 4.830(6) 2
K1AA K3AA 4.577(10) 1_545
K1AA O1 3.335(14) .
K1AA O1AA 2.665(14) 1_545
K1AA O3BA 3.31(3) 2_655
K2AA O28 2.938(11) 1_455
K2AA O12 2.785(10) 2_565
K2AA K3AA 4.166(11) 2_565
K2AA O3AA 3.372(17) .
K2AA O9AA 2.68(2) .
K3AA O6 3.375(11) 2_565
K3AA O35 3.188(12) 2_565
K3AA O28 3.001(11) 2_665
K3AA Ti1 4.041(7) 2_565
K3AA O1AA 2.705(16) .
K3AA O3BA 3.38(3) 2_665
K3AA O7AA 2.892(18) 2_665
O1AA K1AA 2.665(14) 1_565
O3AA K1 2.947(16) 2_565
O5AA K0AA 2.898(19) 2_666
O3BA K1AA 3.31(3) 2_655
O3BA K3AA 3.38(3) 2_665
O7AA K3AA 2.892(18) 2_665
O7AA O7AA 1.46(3) 2_665

loop_
_geom_torsion_atom_site_label_1
_geom_torsion_atom_site_label_2
_geom_torsion_atom_site_label_3
_geom_torsion_atom_site_label_4
_geom_torsion
_geom_torsion_site_symmetry_1
_geom_torsion_site_symmetry_4
O33 Mo8 O30 Mo7 -5.7(17) . .
O33 Mo8 O31 K1 55.8(6) . 2_565
O33 Mo8 O31 K3AA -79.6(4) . .
O33 Mo9 O17 Mo4 5.5(17) . .
O33 Mo9 O17 K0AA 97.4(6) . 2_666
O33 Mo9 O34 K0AA -126.1(3) . 2_666
O33 Mo9 O35 K2AA -60.4(7) . .
O33 Mo9 O35 K3AA 77.0(4) . 2_565
O4 Mo3 O11 Mo7 -13.3(13) . .
O4 Mo3 O9 Mo2 -83.7(4) . .
O4 Mo3 O12 K2AA -50.1(8) . 2_565
O4 Mo3 O12 K3AA 82.5(3) . .
O4 Mo1 O2 Mo2 82.5(4) . .
O4 Mo1 O2AA Mo4 15.7(13) . .
O4 Mo1 O2AA K1AA 155.3(5) . 2
O4 Mo1 O6 K1 48.9(6) . .
O4 Mo1 O6 K1AA -173.5(2) . 2
O4 Mo1 O6 K3AA -82.1(3) . 2_565
O13 Mo3 O11 Mo7 34.0(8) . .
O13 Mo3 O9 Mo2 -35.4(8) . .
O13 Mo3 O12 K2AA -125.5(8) . 2_565
O13 Mo3 O12 K3AA 7.1(4) . .
O13 Mo8 O30 Mo7 -47.9(12) . .
O13 Mo8 O31 K1 130.3(6) . 2_565
O13 Mo8 O31 K3AA -5.1(4) . .
O2 Mo1 O2AA Mo4 122.0(8) . .
O2 Mo1 O2AA K1AA -98.5(3) . 2
O2 Mo1 O6 K1 -40.5(7) . .
O2 Mo1 O6 K1AA 97.1(3) . 2
O2 Mo1 O6 K3AA -171.4(3) . 2_565
O2 Mo2 O22 Mo5 -135.3(6) . .
O2 Mo2 O22 K1 101.4(3) . 2
O2 Mo2 O27 Mo6 82.3(9) . .
O2 Mo2 O10 K1 -94.1(3) . 2
O2 Mo2 O10 K1AA 56.0(7) . .
O30 Mo8 O31 K1 -145.1(6) . 2_565
O30 Mo8 O31 K3AA 79.6(4) . .
O30 Mo7 O29 K0AA 88.5(6) . .
O30 Mo7 O28 K2AA 79.5(5) . 1_655
O30 Mo7 O28 K3AA -143.3(5) . 2_665
O11 Mo3 O9 Mo2 72.1(4) . .
O11 Mo3 O12 K2AA 143.4(7) . 2_565
O11 Mo3 O12 K3AA -84.0(4) . .
O11 Mo7 O29 K0AA 22(2) . .
O11 Mo7 O28 K2AA 158.9(5) . 1_655
O11 Mo7 O28 K3AA -63.9(5) . 2_665
O5 Mo1 O2 Mo2 33.5(8) . .
O5 Mo1 O2AA Mo4 -32.5(8) . .
O5 Mo1 O2AA K1AA 107.1(3) . 2
O5 Mo1 O6 K1 124.4(6) . .
O5 Mo1 O6 K1AA -98.0(3) . 2
O5 Mo1 O6 K3AA -6.5(4) . 2_565
O5 Mo9 O17 Mo4 46.0(13) . .
O5 Mo9 O17 K0AA 138.0(2) . 2_666
O5 Mo9 O34 K0AA -72.2(11) . 2_666
O5 Mo9 O35 K2AA -134.3(7) . .
O5 Mo9 O35 K3AA 3.0(4) . 2_565
O2AA Mo1 O2 Mo2 -73.7(4) . .
O2AA Mo1 O6 K1 -143.9(6) . .
O2AA Mo1 O6 K1AA -6.3(3) . 2
O2AA Mo1 O6 K3AA 85.2(4) . 2_565
O2AA Mo4 O18 K1AA 3.9(4) . 2
O2AA Mo4 O14 K0AA 36.4(16) . 2_666
O22 Mo2 O27 Mo6 -21.9(6) . .
O22 Mo2 O10 K1 -4.7(3) . 2
O22 Mo2 O10 K1AA 145.4(6) . .
O22 Mo5 O20 K1 2.0(4) . 2
O3 Mo3 O11 Mo7 -46.9(8) . .
O3 Mo3 O9 Mo2 -12.1(3) . .
O3 Mo3 O12 K2AA -32(2) . 2_565
O3 Mo3 O12 K3AA 100.3(14) . .
O3 Mo1 O2 Mo2 11.1(3) . .
O3 Mo1 O2AA Mo4 47.8(8) . .
O3 Mo1 O2AA K1AA -172.6(3) . 2
O3 Mo1 O6 K1 33.3(18) . .
O3 Mo1 O6 K1AA 170.9(12) . 2
O3 Mo1 O6 K3AA -97.7(13) . 2_565
O3 Mo2 O22 Mo5 -63.4(6) . .
O3 Mo2 O22 K1 173.3(2) . 2
O3 Mo2 O27 Mo6 63.0(6) . .
O3 Mo2 O10 K1 -132.9(10) . 2
O3 Mo2 O10 K1AA 17.2(17) . .
O3 P1 O37 Mo7 69.7(5) . .
O3 P1 O37 Mo6 -66.6(5) . .
O3 P1 O36 Mo8 -66.0(5) . .
O3 P1 O36 Mo9 66.7(5) . .
O3 P1 O36 K0AA 151.7(3) . 2_666
O3 P1 O23 Mo5 63.6(5) . .
O3 P1 O23 Mo4 -68.9(5) . .
O3 P1 O23 K0AA -151.0(3) . 2_666
O17 Mo9 O34 K0AA 29.2(4) . 2_666
O17 Mo9 O35 K2AA 140.7(7) . .
O17 Mo9 O35 K3AA -81.9(4) . 2_565
O17 Mo4 O18 K1AA 83.9(4) . 2
O17 Mo4 O14 K0AA -32.5(4) . 2_666
O27 Mo2 O22 Mo5 21.5(6) . .
O27 Mo2 O22 K1 -101.8(3) . 2
O27 Mo2 O10 K1 98.0(3) . 2
O27 Mo2 O10 K1AA -111.9(7) . .
O27 Mo6 O21 Mo5 -73.4(14) . .
O27 Mo6 O25 K0AA -11(2) . .
O27 Mo6 O24 K1AA 74.6(6) . 2_655
O6 Mo1 O2 Mo2 178.8(4) . .
O6 Mo1 O2AA Mo4 -132.8(8) . .
O6 Mo1 O2AA K1AA 6.8(4) . 2
O9 Mo3 O11 Mo7 -120.8(8) . .
O9 Mo3 O12 K2AA 39.1(8) . 2_565
O9 Mo3 O12 K3AA 171.7(3) . .
O9 Mo2 O22 Mo5 -85.2(9) . .
O9 Mo2 O22 K1 151.5(5) . 2
O9 Mo2 O27 Mo6 135.0(6) . .
O9 Mo2 O10 K1 -171.5(2) . 2
O9 Mo2 O10 K1AA -21.4(7) . .
O29 Mo7 O28 K2AA -18.5(6) . 1_655
O29 Mo7 O28 K3AA 118.7(5) . 2_665
O32 Mo8 O30 Mo7 114.6(12) . .
O32 Mo8 O31 K1 -41.2(7) . 2_565
O32 Mo8 O31 K3AA -176.6(4) . .
O19 Mo5 O20 K1 -176.3(4) . 2
O18 Mo4 O14 K0AA -135.1(4) . 2_666
O37 Mo7 O29 K0AA 3.5(6) . .
O37 Mo7 O28 K2AA -168.9(10) . 1_655
O37 Mo7 O28 K3AA -31.7(17) . 2_665
O37 Mo6 O21 Mo5 6.7(14) . .
O37 Mo6 O25 K0AA -3.1(6) . .
O37 Mo6 O24 K1AA 35.2(17) . 2_655
O37 P1 O3 Mo3 -56.4(5) . .
O37 P1 O3 Mo1 175.9(4) . .
O37 P1 O3 Mo2 59.5(5) . .
O37 P1 O36 Mo8 52.8(5) . .
O37 P1 O36 Mo9 -174.5(4) . .
O37 P1 O36 K0AA -89.5(3) . 2_666
O37 P1 O23 Mo5 -54.3(5) . .
O37 P1 O23 Mo4 173.1(4) . .
O37 P1 O23 K0AA 91.0(3) . 2_666
O36 Mo8 O30 Mo7 30.6(12) . .
O36 Mo8 O31 K1 87.6(17) . 2_565
O36 Mo8 O31 K3AA -47.8(17) . .
O36 Mo9 O17 Mo4 -32.8(13) . .
O36 Mo9 O17 K0AA 59.2(2) . 2_666
O36 Mo9 O34 K0AA -54.0(3) . 2_666
O36 Mo9 O35 K2AA -89.6(17) . .
O36 Mo9 O35 K3AA 47.7(17) . 2_565
O36 P1 O3 Mo3 63.9(5) . .
O36 P1 O3 Mo1 -63.8(5) . .
O36 P1 O3 Mo2 179.8(3) . .
O36 P1 O37 Mo7 -49.9(6) . .
O36 P1 O37 Mo6 173.8(4) . .
O36 P1 O23 Mo5 -176.5(4) . .
O36 P1 O23 Mo4 51.0(6) . .
O36 P1 O23 K0AA -31.1(4) . 2_666
O31 Mo8 O30 Mo7 -139.8(12) . .
O26 Mo7 O29 K0AA -68.8(7) . .
O26 Mo7 O28 K2AA -119.4(5) . 1_655
O26 Mo7 O28 K3AA 17.8(6) . 2_665
O26 Mo6 O21 Mo5 -28.7(19) . .
O26 Mo6 O25 K0AA 68.8(7) . .
O26 Mo6 O24 K1AA -6.5(6) . 2_655
O10 Mo2 O22 Mo5 128.4(6) . .
O10 Mo2 O22 K1 5.1(4) . 2
O10 Mo2 O27 Mo6 -128.6(6) . .
O15 Mo5 O20 K1 84.6(4) . 2
O15 Mo4 O18 K1AA -77.2(4) . 2
O15 Mo4 O14 K0AA 123.7(4) . 2_666
O21 Mo6 O25 K0AA -88.0(7) . .
O21 Mo6 O24 K1AA 153.1(5) . 2_655
O21 Mo5 O20 K1 -76.7(4) . 2
O25 Mo6 O21 Mo5 93.6(14) . .
O25 Mo6 O24 K1AA -105.2(6) . 2_655
O23 Mo5 O20 K1 40.9(16) . 2
O23 Mo4 O18 K1AA -28.6(18) . 2
O23 Mo4 O14 K0AA 51.0(4) . 2_666
O23 P1 O3 Mo3 -175.5(4) . .
O23 P1 O3 Mo1 56.7(5) . .
O23 P1 O3 Mo2 -59.7(5) . .
O23 P1 O37 Mo7 -172.0(4) . .
O23 P1 O37 Mo6 51.6(6) . .
O23 P1 O36 Mo8 174.6(4) . .
O23 P1 O36 Mo9 -52.7(5) . .
O23 P1 O36 K0AA 32.4(4) . 2_666
O34 Mo9 O17 Mo4 -115.5(13) . .
O34 Mo9 O17 K0AA -23.6(3) . 2_666
O34 Mo9 O35 K2AA 37.0(8) . .
O34 Mo9 O35 K3AA 174.4(4) . 2_565
O35 Mo9 O17 Mo4 138.1(13) . .
O35 Mo9 O17 K0AA -129.9(3) . 2_666
O35 Mo9 O34 K0AA 135.5(4) . 2_666
O14 Mo4 O18 K1AA -178.2(4) . 2
O28 Mo7 O29 K0AA -170.1(6) . .
O12 Mo3 O11 Mo7 134.0(8) . .
O12 Mo3 O9 Mo2 -179.9(4) . .
O24 Mo6 O21 Mo5 -160.3(14) . .
O24 Mo6 O25 K0AA 167.7(7) . .
Ti1 Mo3 O11 Mo7 23.9(9) . .
Ti1 Mo3 O9 Mo2 -72.6(4) . .
Ti1 Mo3 O12 K2AA -88.1(8) . 2_565
Ti1 Mo3 O12 K3AA 44.5(3) . .
Ti1 Mo1 O2 Mo2 71.6(4) . .
Ti1 Mo1 O2AA Mo4 -22.9(9) . .
Ti1 Mo1 O2AA K1AA 116.6(2) . 2
Ti1 Mo1 O6 K1 87.0(6) . .
Ti1 Mo1 O6 K1AA -135.41(18) . 2
Ti1 Mo1 O6 K3AA -44.0(3) . 2_565
Ti1 Mo8 O30 Mo7 -38.3(13) . .
Ti1 Mo8 O31 K1 94.5(6) . 2_565
Ti1 Mo8 O31 K3AA -40.9(3) . .
Ti1 Mo9 O17 Mo4 36.7(14) . .
Ti1 Mo9 O17 K0AA 128.66(14) . 2_666
Ti1 Mo9 O34 K0AA -116.6(3) . 2_666
Ti1 Mo9 O35 K2AA -99.0(7) . .
Ti1 Mo9 O35 K3AA 38.3(4) . 2_565
K1 Mo2 O22 Mo5 123.3(7) 2 .
K1 Mo2 O27 Mo6 -71.9(6) 2 .
K1 Mo2 O10 K1AA 150.1(8) 2 .
K0AA Mo9 O17 Mo4 -91.9(13) 2_666 .
K0AA Mo9 O35 K2AA 78.5(8) 2_666 .
K0AA Mo9 O35 K3AA -144.1(3) 2_666 2_565
K0AA Mo4 O18 K1AA 141.8(3) 2_666 2
K0AA P1 O3 Mo3 121.3(4) 2_666 .
K0AA P1 O3 Mo1 -6.5(8) 2_666 .
K0AA P1 O3 Mo2 -122.8(4) 2_666 .
K0AA P1 O37 Mo7 -109.1(4) 2_666 .
K0AA P1 O37 Mo6 114.5(4) 2_666 .
K0AA P1 O36 Mo8 142.3(5) 2_666 .
K0AA P1 O36 Mo9 -85.0(4) 2_666 .
K0AA P1 O23 Mo5 -145.3(5) 2_666 .
K0AA P1 O23 Mo4 82.1(4) 2_666 .
K1AA Mo1 O2 Mo2 -124.2(3) 2 .
K1AA Mo1 O2AA Mo4 -139.6(9) 2 .
K1AA Mo1 O6 K1 -137.6(7) 2 .
K1AA Mo1 O6 K3AA 91.4(3) 2 2_565
K1AA Mo4 O14 K0AA -137.3(3) 2 2_666
K3AA Mo3 O11 Mo7 90.0(8) . .
K3AA Mo3 O9 Mo2 -169.8(2) . .
K3AA Mo3 O12 K2AA -132.6(10) . 2_565
